data_4032641
loop_
_publ_author_name
'Kolanji, Kubandiran'
'Ravat, Prince'
'Bogomyakov, Artem S.'
'Ovcharenko, Victor I.'
'Schollmeyer, Dieter'
'Baumgarten, Martin'

_publ_section_title
;
 Mixed Phenyl and Thiophene Oligomers for Bridging Nitronyl Nitroxides.
;
_journal_name_full 'The Journal of organic chemistry'
_journal_paper_doi 10.1021/acs.joc.7b00435
_journal_year 2017
_chemical_formula_moiety 'C56 H98 N4 O4 Si4'
_chemical_formula_sum 'C56 H98 N4 O4 Si4'
_chemical_formula_weight 1003.74
_space_group_crystal_system triclinic
_space_group_IT_number 2
_space_group_name_Hall '-P 1'
_space_group_name_H-M_alt 'P -1'
_symmetry_space_group_name_Hall '-P 1'
_symmetry_space_group_name_H-M 'P -1'
_atom_sites_solution_hydrogens geom
_audit_creation_method SHELXL-2014/7
_cell_angle_alpha 98.727(6)
_cell_angle_beta 90.143(6)
_cell_angle_gamma 104.044(6)
_cell_formula_units_Z 1
_cell_length_a 7.1802(5)
_cell_length_b 11.4369(8)
_cell_length_c 19.3529(16)
_cell_measurement_reflns_used 13715
_cell_measurement_temperature 120(2)
_cell_measurement_theta_max 28.20
_cell_measurement_theta_min 2.60
_cell_volume 1522.6(2)
_computing_cell_refinement 'STOE X-AREA'
_computing_data_collection 'STOE X-AREA'
_computing_data_reduction 'STOE X-RED'
_computing_structure_refinement 'SHELXL-2014/7 (Sheldrick, 2014)'
_computing_structure_solution 'SHELXT-2014 (Sheldrick, 2014)'
_diffrn_ambient_temperature 120(2)
_diffrn_detector 'image plate (34 cm diameter)'
_diffrn_detector_area_resol_mean 6.67
_diffrn_detector_type STOE
_diffrn_measured_fraction_theta_full 0.995
_diffrn_measured_fraction_theta_max 0.990
_diffrn_measurement_details ' 212 frames, detector distance = 70 mm'
_diffrn_measurement_device '2-circle goniometer'
_diffrn_measurement_device_type 'STOE IPDS 2T'
_diffrn_measurement_method 'rotation method'
_diffrn_radiation_type MoK\a
_diffrn_radiation_wavelength 0.71073
_diffrn_reflns_av_R_equivalents 0.0436
_diffrn_reflns_av_unetI/netI 0.0805
_diffrn_reflns_Laue_measured_fraction_full 0.995
_diffrn_reflns_Laue_measured_fraction_max 0.990
_diffrn_reflns_limit_h_max 9
_diffrn_reflns_limit_h_min -9
_diffrn_reflns_limit_k_max 15
_diffrn_reflns_limit_k_min -14
_diffrn_reflns_limit_l_max 25
_diffrn_reflns_limit_l_min -25
_diffrn_reflns_number 14394
_diffrn_reflns_point_group_measured_fraction_full 0.995
_diffrn_reflns_point_group_measured_fraction_max 0.990
_diffrn_reflns_theta_full 25.242
_diffrn_reflns_theta_max 28.136
_diffrn_reflns_theta_min 2.599
_diffrn_source 'sealed X-ray tube, 12 x 0.4 mm long-fine focus'
_exptl_absorpt_coefficient_mu 0.141
_exptl_absorpt_correction_type none
_exptl_crystal_colour colourless
_exptl_crystal_density_diffrn 1.095
_exptl_crystal_description needle
_exptl_crystal_F_000 550
_exptl_crystal_size_max 0.270
_exptl_crystal_size_mid 0.140
_exptl_crystal_size_min 0.060
_refine_diff_density_max 0.387
_refine_diff_density_min -0.408
_refine_diff_density_rms 0.059
_refine_ls_extinction_method none
_refine_ls_goodness_of_fit_ref 0.922
_refine_ls_hydrogen_treatment constr
_refine_ls_matrix_type full
_refine_ls_number_parameters 321
_refine_ls_number_reflns 7385
_refine_ls_number_restraints 0
_refine_ls_restrained_S_all 0.922
_refine_ls_R_factor_all 0.0880
_refine_ls_R_factor_gt 0.0450
_refine_ls_shift/su_max 0.001
_refine_ls_shift/su_mean 0.000
_refine_ls_structure_factor_coef Fsqd
_refine_ls_weighting_details 'w=1/[\s^2^(Fo^2^)+(0.0600P)^2^] where P=(Fo^2^+2Fc^2^)/3'
_refine_ls_weighting_scheme calc
_refine_ls_wR_factor_gt 0.1014
_refine_ls_wR_factor_ref 0.1173
_reflns_Friedel_coverage 0.000
_reflns_number_gt 4552
_reflns_number_total 7385
_reflns_threshold_expression 'I > 2\s(I)'
_cod_data_source_file jo7b00435_si_002.cif
_cod_data_source_block pppnnsi
_cod_database_code 4032641
_shelx_shelxl_version_number 2014/7
_shelx_space_group_comment
;
The symmetry employed for this shelxl refinement is uniquely defined
by the following loop, which should always be used as a source of
symmetry information in preference to the above space-group names.
They are only intended as comments.
;
_shelx_estimated_absorpt_t_min 0.963
_shelx_estimated_absorpt_t_max 0.992

loop_
_space_group_symop_operation_xyz
'x, y, z'
'-x, -y, -z'

loop_
_atom_site_label
_atom_site_type_symbol
_atom_site_fract_x
_atom_site_fract_y
_atom_site_fract_z
_atom_site_U_iso_or_equiv
_atom_site_adp_type
_atom_site_occupancy
_atom_site_site_symmetry_order
_atom_site_calc_flag
_atom_site_refinement_flags_posn
_atom_site_refinement_flags_adp
C1 C 0.5938(3) 0.53483(18) 0.56548(10) 0.0205(4) Uani 1 1 d . .
H1 H 0.6589 0.5583 0.6101 0.025 Uiso 1 1 calc R U
C2 C 0.4391(3) 0.58297(17) 0.55121(10) 0.0191(4) Uani 1 1 d . .
C3 C 0.3469(3) 0.54697(18) 0.48501(10) 0.0204(4) Uani 1 1 d . .
H3 H 0.2418 0.5790 0.4743 0.024 Uiso 1 1 calc R U
C4 C 0.3733(3) 0.66971(17) 0.60494(10) 0.0187(4) Uani 1 1 d . .
C5 C 0.1790(3) 0.66363(18) 0.61261(10) 0.0210(4) Uani 1 1 d . .
H5 H 0.0863 0.6024 0.5835 0.025 Uiso 1 1 calc R U
C6 C 0.1190(3) 0.74588(17) 0.66227(10) 0.0195(4) Uani 1 1 d . .
H6 H -0.0145 0.7403 0.6666 0.023 Uiso 1 1 calc R U
C7 C 0.2504(3) 0.83639(17) 0.70583(10) 0.0178(4) Uani 1 1 d . .
C8 C 0.4454(3) 0.84297(18) 0.69837(10) 0.0209(4) Uani 1 1 d . .
H8 H 0.5377 0.9042 0.7276 0.025 Uiso 1 1 calc R U
C9 C 0.5057(3) 0.76136(18) 0.64883(10) 0.0212(4) Uani 1 1 d . .
H9 H 0.6393 0.7674 0.6444 0.025 Uiso 1 1 calc R U
C10 C 0.1816(3) 0.92528(17) 0.75868(10) 0.0168(4) Uani 1 1 d . .
H10 H 0.0412 0.9162 0.7497 0.020 Uiso 1 1 calc R U
N11 N 0.2870(2) 1.05400(14) 0.75694(8) 0.0171(3) Uani 1 1 d . .
C12 C 0.3258(3) 1.11527(18) 0.83267(10) 0.0210(4) Uani 1 1 d . .
C13 C 0.1913(3) 1.02450(18) 0.87397(10) 0.0200(4) Uani 1 1 d . .
N14 N 0.2153(2) 0.90874(14) 0.83155(8) 0.0180(3) Uani 1 1 d . .
O15 O 0.15451(19) 1.10581(12) 0.72100(7) 0.0197(3) Uani 1 1 d . .
Si16 Si 0.25144(8) 1.15552(5) 0.64882(3) 0.01916(13) Uani 1 1 d . .
C17 C 0.3098(3) 1.0312(2) 0.58564(11) 0.0263(4) Uani 1 1 d . .
H17A H 0.3557 1.0627 0.5428 0.040 Uiso 1 1 calc R U
H17B H 0.1943 0.9643 0.5744 0.040 Uiso 1 1 calc R U
H17C H 0.4101 1.0011 0.6065 0.040 Uiso 1 1 calc R U
C18 C 0.4721(3) 1.2808(2) 0.67151(12) 0.0271(5) Uani 1 1 d . .
H18A H 0.5294 1.3057 0.6285 0.041 Uiso 1 1 calc R U
H18B H 0.5644 1.2520 0.6978 0.041 Uiso 1 1 calc R U
H18C H 0.4387 1.3505 0.7002 0.041 Uiso 1 1 calc R U
C19 C 0.0523(3) 1.21279(18) 0.61227(11) 0.0223(4) Uani 1 1 d . .
C20 C -0.1361(3) 1.1129(2) 0.60524(12) 0.0301(5) Uani 1 1 d . .
H20A H -0.2364 1.1411 0.5830 0.045 Uiso 1 1 calc R U
H20B H -0.1753 1.0950 0.6518 0.045 Uiso 1 1 calc R U
H20C H -0.1170 1.0388 0.5765 0.045 Uiso 1 1 calc R U
C21 C 0.1054(3) 1.2469(2) 0.53998(12) 0.0324(5) Uani 1 1 d . .
H21A H 0.1201 1.1744 0.5084 0.049 Uiso 1 1 calc R U
H21B H 0.2265 1.3099 0.5442 0.049 Uiso 1 1 calc R U
H21C H 0.0034 1.2780 0.5212 0.049 Uiso 1 1 calc R U
C22 C 0.0253(3) 1.3262(2) 0.66050(13) 0.0327(5) Uani 1 1 d . .
H22A H 0.1440 1.3911 0.6635 0.049 Uiso 1 1 calc R U
H22B H -0.0054 1.3060 0.7072 0.049 Uiso 1 1 calc R U
H22C H -0.0801 1.3542 0.6415 0.049 Uiso 1 1 calc R U
C23 C 0.2932(3) 1.24286(19) 0.84536(11) 0.0278(5) Uani 1 1 d . .
H23A H 0.3825 1.2953 0.8181 0.042 Uiso 1 1 calc R U
H23B H 0.3152 1.2763 0.8952 0.042 Uiso 1 1 calc R U
H23C H 0.1608 1.2395 0.8310 0.042 Uiso 1 1 calc R U
C24 C 0.5387(3) 1.1228(2) 0.84780(11) 0.0261(4) Uani 1 1 d . .
H24A H 0.5584 1.0402 0.8435 0.039 Uiso 1 1 calc R U
H24B H 0.5766 1.1659 0.8954 0.039 Uiso 1 1 calc R U
H24C H 0.6171 1.1671 0.8142 0.039 Uiso 1 1 calc R U
C25 C -0.0169(3) 1.0373(2) 0.87190(11) 0.0248(4) Uani 1 1 d . .
H25A H -0.0540 1.0441 0.8242 0.037 Uiso 1 1 calc R U
H25B H -0.0266 1.1106 0.9038 0.037 Uiso 1 1 calc R U
H25C H -0.1027 0.9653 0.8864 0.037 Uiso 1 1 calc R U
C26 C 0.2575(3) 1.0308(2) 0.94956(10) 0.0264(4) Uani 1 1 d . .
H26A H 0.3840 1.0129 0.9506 0.040 Uiso 1 1 calc R U
H26B H 0.1651 0.9709 0.9715 0.040 Uiso 1 1 calc R U
H26C H 0.2659 1.1129 0.9752 0.040 Uiso 1 1 calc R U
O27 O 0.06100(19) 0.80635(12) 0.84432(7) 0.0202(3) Uani 1 1 d . .
Si28 Si 0.12951(8) 0.68763(5) 0.86815(3) 0.01995(13) Uani 1 1 d . .
C29 C 0.2887(3) 0.6242(2) 0.80587(12) 0.0298(5) Uani 1 1 d . .
H29A H 0.2260 0.6024 0.7591 0.045 Uiso 1 1 calc R U
H29B H 0.3141 0.5513 0.8209 0.045 Uiso 1 1 calc R U
H29C H 0.4102 0.6854 0.8047 0.045 Uiso 1 1 calc R U
C30 C 0.2558(3) 0.7270(2) 0.95596(12) 0.0310(5) Uani 1 1 d . .
H30A H 0.2823 0.6534 0.9698 0.046 Uiso 1 1 calc R U
H30B H 0.1745 0.7602 0.9903 0.046 Uiso 1 1 calc R U
H30C H 0.3771 0.7880 0.9540 0.046 Uiso 1 1 calc R U
C31 C -0.1113(3) 0.57592(19) 0.86974(11) 0.0257(4) Uani 1 1 d . .
C32 C -0.2151(3) 0.5528(2) 0.79745(13) 0.0341(5) Uani 1 1 d . .
H32A H -0.1371 0.5192 0.7619 0.051 Uiso 1 1 calc R U
H32B H -0.2344 0.6299 0.7862 0.051 Uiso 1 1 calc R U
H32C H -0.3401 0.4947 0.7982 0.051 Uiso 1 1 calc R U
C33 C -0.0823(4) 0.4544(2) 0.88656(14) 0.0396(6) Uani 1 1 d . .
H33A H -0.2077 0.3981 0.8898 0.059 Uiso 1 1 calc R U
H33B H -0.0097 0.4689 0.9313 0.059 Uiso 1 1 calc R U
H33C H -0.0110 0.4187 0.8494 0.059 Uiso 1 1 calc R U
C34 C -0.2364(4) 0.6266(2) 0.92499(13) 0.0379(6) Uani 1 1 d . .
H34A H -0.2553 0.7041 0.9143 0.057 Uiso 1 1 calc R U
H34B H -0.1725 0.6401 0.9713 0.057 Uiso 1 1 calc R U
H34C H -0.3614 0.5680 0.9246 0.057 Uiso 1 1 calc R U

loop_
_atom_site_aniso_label
_atom_site_aniso_U_11
_atom_site_aniso_U_22
_atom_site_aniso_U_33
_atom_site_aniso_U_23
_atom_site_aniso_U_13
_atom_site_aniso_U_12
C1 0.0238(10) 0.0180(9) 0.0189(9) -0.0002(7) 0.0009(8) 0.0058(8)
C2 0.0217(9) 0.0154(9) 0.0206(9) 0.0018(7) 0.0049(8) 0.0058(8)
C3 0.0228(10) 0.0179(9) 0.0212(9) 0.0009(7) 0.0023(8) 0.0081(8)
C4 0.0244(10) 0.0150(9) 0.0182(9) 0.0030(7) 0.0033(8) 0.0075(8)
C5 0.0229(10) 0.0175(9) 0.0209(9) -0.0006(7) 0.0004(8) 0.0043(8)
C6 0.0183(9) 0.0193(10) 0.0214(9) 0.0030(8) 0.0025(7) 0.0060(8)
C7 0.0212(9) 0.0150(9) 0.0172(9) 0.0024(7) 0.0014(7) 0.0047(7)
C8 0.0196(9) 0.0177(9) 0.0235(10) -0.0029(7) -0.0017(8) 0.0049(8)
C9 0.0177(9) 0.0202(10) 0.0254(10) -0.0001(8) 0.0019(8) 0.0063(8)
C10 0.0156(8) 0.0170(9) 0.0175(8) 0.0002(7) -0.0010(7) 0.0053(7)
N11 0.0185(8) 0.0158(8) 0.0180(8) 0.0004(6) -0.0014(6) 0.0076(6)
C12 0.0243(10) 0.0178(10) 0.0189(9) -0.0032(7) -0.0014(8) 0.0052(8)
C13 0.0228(10) 0.0175(9) 0.0193(9) -0.0017(7) -0.0006(8) 0.0069(8)
N14 0.0189(8) 0.0149(8) 0.0186(8) 0.0009(6) 0.0023(6) 0.0021(6)
O15 0.0204(7) 0.0200(7) 0.0205(7) 0.0033(5) -0.0008(5) 0.0087(6)
Si16 0.0184(3) 0.0182(3) 0.0206(3) 0.0023(2) 0.0006(2) 0.0044(2)
C17 0.0298(11) 0.0265(11) 0.0240(10) 0.0021(8) 0.0035(9) 0.0103(9)
C18 0.0234(10) 0.0244(11) 0.0319(11) 0.0055(9) 0.0007(9) 0.0018(9)
C19 0.0214(10) 0.0206(10) 0.0254(10) 0.0029(8) -0.0016(8) 0.0068(8)
C20 0.0227(10) 0.0320(12) 0.0349(12) 0.0048(10) -0.0043(9) 0.0054(9)
C21 0.0345(12) 0.0358(13) 0.0302(11) 0.0112(10) -0.0030(10) 0.0114(10)
C22 0.0325(12) 0.0277(12) 0.0402(13) 0.0016(10) -0.0025(10) 0.0143(10)
C23 0.0409(12) 0.0183(10) 0.0240(10) -0.0010(8) 0.0026(9) 0.0095(9)
C24 0.0227(10) 0.0257(11) 0.0253(10) -0.0001(8) -0.0037(8) -0.0003(8)
C25 0.0256(10) 0.0257(11) 0.0252(10) 0.0007(8) 0.0065(8) 0.0120(9)
C26 0.0353(11) 0.0236(11) 0.0190(10) -0.0008(8) 0.0002(8) 0.0076(9)
O27 0.0193(7) 0.0167(7) 0.0237(7) 0.0029(5) 0.0022(5) 0.0031(5)
Si28 0.0199(3) 0.0184(3) 0.0216(3) 0.0024(2) 0.0003(2) 0.0053(2)
C29 0.0316(12) 0.0313(12) 0.0326(12) 0.0086(9) 0.0048(9) 0.0170(10)
C30 0.0348(12) 0.0281(11) 0.0298(11) 0.0044(9) -0.0058(9) 0.0076(10)
C31 0.0253(10) 0.0191(10) 0.0310(11) 0.0036(8) 0.0031(9) 0.0026(8)
C32 0.0271(11) 0.0302(12) 0.0392(13) -0.0040(10) -0.0056(10) 0.0016(10)
C33 0.0435(14) 0.0248(12) 0.0490(15) 0.0085(11) 0.0003(12) 0.0036(11)
C34 0.0314(12) 0.0358(13) 0.0421(14) 0.0030(11) 0.0115(11) 0.0017(10)

loop_
_atom_type_symbol
_atom_type_description
_atom_type_scat_dispersion_real
_atom_type_scat_dispersion_imag
_atom_type_scat_source
C C 0.0033 0.0016 'International Tables Vol C Tables 4.2.6.8 and 6.1.1.4'
H H 0.0000 0.0000 'International Tables Vol C Tables 4.2.6.8 and 6.1.1.4'
N N 0.0061 0.0033 'International Tables Vol C Tables 4.2.6.8 and 6.1.1.4'
O O 0.0106 0.0060 'International Tables Vol C Tables 4.2.6.8 and 6.1.1.4'
Si Si 0.0817 0.0704 'International Tables Vol C Tables 4.2.6.8 and 6.1.1.4'

loop_
_geom_angle_atom_site_label_1
_geom_angle_atom_site_label_2
_geom_angle_atom_site_label_3
_geom_angle
_geom_angle_site_symmetry_1
C3 C1 C2 120.55(18) 2_666
C3 C1 H1 119.7 2_666
C2 C1 H1 119.7 .
C3 C2 C1 118.28(17) .
C3 C2 C4 120.65(17) .
C1 C2 C4 121.07(17) .
C1 C3 C2 121.16(18) 2_666
C1 C3 H3 119.4 2_666
C2 C3 H3 119.4 .
C5 C4 C9 118.00(17) .
C5 C4 C2 121.06(17) .
C9 C4 C2 120.94(18) .
C6 C5 C4 120.66(18) .
C6 C5 H5 119.7 .
C4 C5 H5 119.7 .
C5 C6 C7 121.24(18) .
C5 C6 H6 119.4 .
C7 C6 H6 119.4 .
C6 C7 C8 118.35(18) .
C6 C7 C10 120.14(17) .
C8 C7 C10 121.51(17) .
C9 C8 C7 120.57(18) .
C9 C8 H8 119.7 .
C7 C8 H8 119.7 .
C8 C9 C4 121.17(18) .
C8 C9 H9 119.4 .
C4 C9 H9 119.4 .
N14 C10 N11 103.49(14) .
N14 C10 C7 112.83(16) .
N11 C10 C7 112.42(15) .
N14 C10 H10 109.3 .
N11 C10 H10 109.3 .
C7 C10 H10 109.3 .
O15 N11 C10 105.08(13) .
O15 N11 C12 111.16(14) .
C10 N11 C12 106.39(14) .
C23 C12 N11 113.21(16) .
C23 C12 C24 109.20(17) .
N11 C12 C24 104.75(16) .
C23 C12 C13 113.63(17) .
N11 C12 C13 103.66(15) .
C24 C12 C13 111.98(16) .
N14 C13 C26 109.55(16) .
N14 C13 C25 112.96(16) .
C26 C13 C25 109.34(17) .
N14 C13 C12 97.75(14) .
C26 C13 C12 114.86(16) .
C25 C13 C12 112.03(16) .
O27 N14 C10 105.68(13) .
O27 N14 C13 110.18(14) .
C10 N14 C13 103.62(14) .
N11 O15 Si16 110.57(10) .
O15 Si16 C17 112.26(9) .
O15 Si16 C18 110.92(9) .
C17 Si16 C18 109.32(10) .
O15 Si16 C19 101.81(8) .
C17 Si16 C19 111.05(10) .
C18 Si16 C19 111.35(10) .
Si16 C17 H17A 109.5 .
Si16 C17 H17B 109.5 .
H17A C17 H17B 109.5 .
Si16 C17 H17C 109.5 .
H17A C17 H17C 109.5 .
H17B C17 H17C 109.5 .
Si16 C18 H18A 109.5 .
Si16 C18 H18B 109.5 .
H18A C18 H18B 109.5 .
Si16 C18 H18C 109.5 .
H18A C18 H18C 109.5 .
H18B C18 H18C 109.5 .
C22 C19 C21 108.79(18) .
C22 C19 C20 109.45(18) .
C21 C19 C20 109.26(17) .
C22 C19 Si16 110.18(14) .
C21 C19 Si16 109.18(14) .
C20 C19 Si16 109.96(14) .
C19 C20 H20A 109.5 .
C19 C20 H20B 109.5 .
H20A C20 H20B 109.5 .
C19 C20 H20C 109.5 .
H20A C20 H20C 109.5 .
H20B C20 H20C 109.5 .
C19 C21 H21A 109.5 .
C19 C21 H21B 109.5 .
H21A C21 H21B 109.5 .
C19 C21 H21C 109.5 .
H21A C21 H21C 109.5 .
H21B C21 H21C 109.5 .
C19 C22 H22A 109.5 .
C19 C22 H22B 109.5 .
H22A C22 H22B 109.5 .
C19 C22 H22C 109.5 .
H22A C22 H22C 109.5 .
H22B C22 H22C 109.5 .
C12 C23 H23A 109.5 .
C12 C23 H23B 109.5 .
H23A C23 H23B 109.5 .
C12 C23 H23C 109.5 .
H23A C23 H23C 109.5 .
H23B C23 H23C 109.5 .
C12 C24 H24A 109.5 .
C12 C24 H24B 109.5 .
H24A C24 H24B 109.5 .
C12 C24 H24C 109.5 .
H24A C24 H24C 109.5 .
H24B C24 H24C 109.5 .
C13 C25 H25A 109.5 .
C13 C25 H25B 109.5 .
H25A C25 H25B 109.5 .
C13 C25 H25C 109.5 .
H25A C25 H25C 109.5 .
H25B C25 H25C 109.5 .
C13 C26 H26A 109.5 .
C13 C26 H26B 109.5 .
H26A C26 H26B 109.5 .
C13 C26 H26C 109.5 .
H26A C26 H26C 109.5 .
H26B C26 H26C 109.5 .
N14 O27 Si28 115.95(11) .
O27 Si28 C29 113.88(9) .
O27 Si28 C30 112.17(9) .
C29 Si28 C30 107.47(11) .
O27 Si28 C31 100.54(9) .
C29 Si28 C31 111.35(11) .
C30 Si28 C31 111.44(10) .
Si28 C29 H29A 109.5 .
Si28 C29 H29B 109.5 .
H29A C29 H29B 109.5 .
Si28 C29 H29C 109.5 .
H29A C29 H29C 109.5 .
H29B C29 H29C 109.5 .
Si28 C30 H30A 109.5 .
Si28 C30 H30B 109.5 .
H30A C30 H30B 109.5 .
Si28 C30 H30C 109.5 .
H30A C30 H30C 109.5 .
H30B C30 H30C 109.5 .
C34 C31 C33 109.3(2) .
C34 C31 C32 108.95(19) .
C33 C31 C32 108.81(19) .
C34 C31 Si28 110.61(15) .
C33 C31 Si28 109.72(16) .
C32 C31 Si28 109.41(15) .
C31 C32 H32A 109.5 .
C31 C32 H32B 109.5 .
H32A C32 H32B 109.5 .
C31 C32 H32C 109.5 .
H32A C32 H32C 109.5 .
H32B C32 H32C 109.5 .
C31 C33 H33A 109.5 .
C31 C33 H33B 109.5 .
H33A C33 H33B 109.5 .
C31 C33 H33C 109.5 .
H33A C33 H33C 109.5 .
H33B C33 H33C 109.5 .
C31 C34 H34A 109.5 .
C31 C34 H34B 109.5 .
H34A C34 H34B 109.5 .
C31 C34 H34C 109.5 .
H34A C34 H34C 109.5 .
H34B C34 H34C 109.5 .

loop_
_geom_bond_atom_site_label_1
_geom_bond_atom_site_label_2
_geom_bond_distance
_geom_bond_site_symmetry_2
C1 C3 1.389(3) 2_666
C1 C2 1.398(3) .
C1 H1 0.9500 .
C2 C3 1.397(3) .
C2 C4 1.485(3) .
C3 C1 1.389(3) 2_666
C3 H3 0.9500 .
C4 C5 1.390(3) .
C4 C9 1.402(3) .
C5 C6 1.385(3) .
C5 H5 0.9500 .
C6 C7 1.389(3) .
C6 H6 0.9500 .
C7 C8 1.393(3) .
C7 C10 1.502(3) .
C8 C9 1.380(3) .
C8 H8 0.9500 .
C9 H9 0.9500 .
C10 N14 1.478(2) .
C10 N11 1.489(2) .
C10 H10 1.0000 .
N11 O15 1.461(2) .
N11 C12 1.519(2) .
C12 C23 1.517(3) .
C12 C24 1.535(3) .
C12 C13 1.555(3) .
C13 N14 1.496(2) .
C13 C26 1.523(3) .
C13 C25 1.538(3) .
N14 O27 1.456(2) .
O15 Si16 1.6771(14) .
Si16 C17 1.859(2) .
Si16 C18 1.860(2) .
Si16 C19 1.888(2) .
C17 H17A 0.9800 .
C17 H17B 0.9800 .
C17 H17C 0.9800 .
C18 H18A 0.9800 .
C18 H18B 0.9800 .
C18 H18C 0.9800 .
C19 C22 1.532(3) .
C19 C21 1.533(3) .
C19 C20 1.535(3) .
C20 H20A 0.9800 .
C20 H20B 0.9800 .
C20 H20C 0.9800 .
C21 H21A 0.9800 .
C21 H21B 0.9800 .
C21 H21C 0.9800 .
C22 H22A 0.9800 .
C22 H22B 0.9800 .
C22 H22C 0.9800 .
C23 H23A 0.9800 .
C23 H23B 0.9800 .
C23 H23C 0.9800 .
C24 H24A 0.9800 .
C24 H24B 0.9800 .
C24 H24C 0.9800 .
C25 H25A 0.9800 .
C25 H25B 0.9800 .
C25 H25C 0.9800 .
C26 H26A 0.9800 .
C26 H26B 0.9800 .
C26 H26C 0.9800 .
O27 Si28 1.6767(15) .
Si28 C29 1.852(2) .
Si28 C30 1.864(2) .
Si28 C31 1.888(2) .
C29 H29A 0.9800 .
C29 H29B 0.9800 .
C29 H29C 0.9800 .
C30 H30A 0.9800 .
C30 H30B 0.9800 .
C30 H30C 0.9800 .
C31 C34 1.535(3) .
C31 C33 1.536(3) .
C31 C32 1.539(3) .
C32 H32A 0.9800 .
C32 H32B 0.9800 .
C32 H32C 0.9800 .
C33 H33A 0.9800 .
C33 H33B 0.9800 .
C33 H33C 0.9800 .
C34 H34A 0.9800 .
C34 H34B 0.9800 .
C34 H34C 0.9800 .

loop_
_geom_torsion_atom_site_label_1
_geom_torsion_atom_site_label_2
_geom_torsion_atom_site_label_3
_geom_torsion_atom_site_label_4
_geom_torsion
_geom_torsion_site_symmetry_1
_geom_torsion_site_symmetry_4
C3 C1 C2 C3 -0.2(3) 2_666 .
C3 C1 C2 C4 179.49(18) 2_666 .
C1 C2 C3 C1 0.2(3) . 2_666
C4 C2 C3 C1 -179.49(18) . 2_666
C3 C2 C4 C5 38.9(3) . .
C1 C2 C4 C5 -140.8(2) . .
C3 C2 C4 C9 -140.2(2) . .
C1 C2 C4 C9 40.1(3) . .
C9 C4 C5 C6 -0.1(3) . .
C2 C4 C5 C6 -179.17(18) . .
C4 C5 C6 C7 -0.1(3) . .
C5 C6 C7 C8 0.2(3) . .
C5 C6 C7 C10 179.30(18) . .
C6 C7 C8 C9 0.0(3) . .
C10 C7 C8 C9 -179.13(18) . .
C7 C8 C9 C4 -0.2(3) . .
C5 C4 C9 C8 0.2(3) . .
C2 C4 C9 C8 179.34(18) . .
C6 C7 C10 N14 111.6(2) . .
C8 C7 C10 N14 -69.3(2) . .
C6 C7 C10 N11 -131.81(18) . .
C8 C7 C10 N11 47.3(2) . .
N14 C10 N11 O15 -134.18(14) . .
C7 C10 N11 O15 103.77(16) . .
N14 C10 N11 C12 -16.21(18) . .
C7 C10 N11 C12 -138.25(16) . .
O15 N11 C12 C23 -24.1(2) . .
C10 N11 C12 C23 -137.97(17) . .
O15 N11 C12 C24 -142.96(15) . .
C10 N11 C12 C24 103.16(17) . .
O15 N11 C12 C13 99.50(16) . .
C10 N11 C12 C13 -14.38(19) . .
C23 C12 C13 N14 161.78(16) . .
N11 C12 C13 N14 38.47(17) . .
C24 C12 C13 N14 -73.91(18) . .
C23 C12 C13 C26 -82.4(2) . .
N11 C12 C13 C26 154.27(16) . .
C24 C12 C13 C26 41.9(2) . .
C23 C12 C13 C25 43.1(2) . .
N11 C12 C13 C25 -80.20(18) . .
C24 C12 C13 C25 167.42(16) . .
N11 C10 N14 O27 158.32(13) . .
C7 C10 N14 O27 -79.91(18) . .
N11 C10 N14 C13 42.43(17) . .
C7 C10 N14 C13 164.20(16) . .
C26 C13 N14 O27 77.58(18) . .
C25 C13 N14 O27 -44.6(2) . .
C12 C13 N14 O27 -162.51(13) . .
C26 C13 N14 C10 -169.76(16) . .
C25 C13 N14 C10 68.10(19) . .
C12 C13 N14 C10 -49.85(16) . .
C10 N11 O15 Si16 -120.55(12) . .
C12 N11 O15 Si16 124.75(13) . .
N11 O15 Si16 C17 59.83(13) . .
N11 O15 Si16 C18 -62.79(13) . .
N11 O15 Si16 C19 178.64(11) . .
O15 Si16 C19 C22 68.05(16) . .
C17 Si16 C19 C22 -172.28(15) . .
C18 Si16 C19 C22 -50.20(18) . .
O15 Si16 C19 C21 -172.53(14) . .
C17 Si16 C19 C21 -52.86(17) . .
C18 Si16 C19 C21 69.22(17) . .
O15 Si16 C19 C20 -52.67(16) . .
C17 Si16 C19 C20 67.00(17) . .
C18 Si16 C19 C20 -170.92(14) . .
C10 N14 O27 Si28 122.00(13) . .
C13 N14 O27 Si28 -126.67(13) . .
N14 O27 Si28 C29 -55.57(15) . .
N14 O27 Si28 C30 66.76(14) . .
N14 O27 Si28 C31 -174.73(12) . .
O27 Si28 C31 C34 -62.67(17) . .
C29 Si28 C31 C34 176.35(16) . .
C30 Si28 C31 C34 56.37(19) . .
O27 Si28 C31 C33 176.65(16) . .
C29 Si28 C31 C33 55.67(18) . .
C30 Si28 C31 C33 -64.31(18) . .
O27 Si28 C31 C32 57.35(16) . .
C29 Si28 C31 C32 -63.63(17) . .
C30 Si28 C31 C32 176.39(15) . .
